data_4003274
loop_
_publ_author_name
'Engel, Emile R.'
'Smith, Vincent J.'
'Bezuidenhout, Charl X.'
'Barbour, Leonard J.'

_publ_section_title
;
 Thermoresponsive Organic Inclusion Compounds: Modification of Thermal
 Expansion Behavior by Simple Guest Replacement
;
_journal_issue 14
_journal_name_full 'Chemistry of Materials'
_journal_page_first 5073
_journal_paper_doi 10.1021/acs.chemmater.6b01916
_journal_volume 28
_journal_year 2016
_chemical_formula_moiety 'C12 H24 O6, 2(C2 H3 N)'
_chemical_formula_sum 'C16 H30 N2 O6'
_chemical_formula_weight 346.42
_chemical_name_common 200K
_space_group_crystal_system monoclinic
_space_group_IT_number 14
_space_group_name_Hall '-P 2yn'
_space_group_name_H-M_alt 'P 1 21/n 1'
_atom_sites_solution_hydrogens geom
_atom_sites_solution_primary direct
_atom_sites_solution_secondary difmap
_audit_creation_date 2015-10-06
_audit_creation_method
;
Olex2 1.2
(compiled 2014.09.19 svn.r3010 for OlexSys, GUI svn.r4874)
;
_cell_angle_alpha 90.00
_cell_angle_beta 105.0530(10)
_cell_angle_gamma 90.00
_cell_formula_units_Z 2
_cell_length_a 9.16200(10)
_cell_length_b 8.38190(10)
_cell_length_c 13.5583(2)
_cell_measurement_reflns_used 6728
_cell_measurement_temperature 200(2)
_cell_measurement_theta_max 23.17
_cell_measurement_theta_min 2.42
_cell_volume 1005.48(2)
_computing_cell_refinement 'Bruker SAINT'
_computing_data_collection 'Bruker APEX2'
_computing_data_reduction 'Bruker SAINT'
_computing_molecular_graphics 'Olex2 (Dolomanov et al., 2009)'
_computing_publication_material 'Olex2 (Dolomanov et al., 2009)'
_computing_structure_refinement 'ShelXL (Sheldrick, 2008)'
_computing_structure_solution 'ShelXS (Sheldrick, 2008)'
_diffrn_ambient_temperature 200(2)
_diffrn_measured_fraction_theta_full 0.999
_diffrn_measured_fraction_theta_max 0.999
_diffrn_measurement_device_type 'Bruker APEX-II CCD'
_diffrn_measurement_method '\f and \w scans'
_diffrn_radiation_monochromator 'INCOATEC quazar mirrior optics'
_diffrn_radiation_type MoK\a
_diffrn_radiation_wavelength 0.71073
_diffrn_reflns_av_R_equivalents 0.0239
_diffrn_reflns_av_unetI/netI 0.0111
_diffrn_reflns_limit_h_max 12
_diffrn_reflns_limit_h_min -12
_diffrn_reflns_limit_k_max 11
_diffrn_reflns_limit_k_min -11
_diffrn_reflns_limit_l_max 18
_diffrn_reflns_limit_l_min -18
_diffrn_reflns_number 26929
_diffrn_reflns_theta_full 28.34
_diffrn_reflns_theta_max 28.34
_diffrn_reflns_theta_min 2.42
_diffrn_source 'INCOATEC Mo micro source'
_diffrn_source_type 'Bruker APEX II DUO QUAZAR'
_diffrn_standards_number 0
_exptl_absorpt_coefficient_mu 0.087
_exptl_absorpt_correction_T_max 0.9828
_exptl_absorpt_correction_T_min 0.9744
_exptl_absorpt_correction_type multi-scan
_exptl_absorpt_process_details 'symmetry-related measurements'
_exptl_crystal_colour colourless
_exptl_crystal_density_diffrn 1.144
_exptl_crystal_density_method 'not measured'
_exptl_crystal_description 'hexagonal block'
_exptl_crystal_F_000 376
_exptl_crystal_size_max 0.3
_exptl_crystal_size_mid 0.2
_exptl_crystal_size_min 0.2
_refine_diff_density_max 0.144
_refine_diff_density_min -0.177
_refine_diff_density_rms 0.032
_refine_ls_extinction_method none
_refine_ls_goodness_of_fit_ref 1.092
_refine_ls_hydrogen_treatment mixed
_refine_ls_matrix_type full
_refine_ls_number_parameters 139
_refine_ls_number_reflns 2511
_refine_ls_number_restraints 0
_refine_ls_restrained_S_all 1.092
_refine_ls_R_factor_all 0.0703
_refine_ls_R_factor_gt 0.0559
_refine_ls_shift/su_max 0.000
_refine_ls_shift/su_mean 0.000
_refine_ls_structure_factor_coef Fsqd
_refine_ls_weighting_details 'calc w=1/[\s^2^(Fo^2^)+(0.0642P)^2^+0.3173P] where P=(Fo^2^+2Fc^2^)/3'
_refine_ls_weighting_scheme calc
_refine_ls_wR_factor_gt 0.1615
_refine_ls_wR_factor_ref 0.1727
_reflns_number_gt 1894
_reflns_number_total 2511
_reflns_threshold_expression >2sigma(I)
_cod_data_source_file 2_200k.cif
_cod_data_source_block c:
_cod_database_code 4003274
_olex2_refinement_description
;
1. Others
 Fixed Sof: N1A(0.53) N1B(0.47) C7A(0.53) H7A1(0.53) H7A2(0.53) H7A3(0.53)
 C7B(0.47) H7B1(0.47) H7B2(0.47) H7B3(0.47) C8A(0.53) C8B(0.47)
 Fixed Uiso: H1A(0.12) H1B(0.12) H2A(0.119) H2B(0.119) H3A(0.115) H3B(0.115)
 H4A(0.117) H4B(0.117) H5A(0.115) H5B(0.115) H6A(0.122) H6B(0.122) H7A1(0.1)
 H7A2(0.1) H7A3(0.1) H7B1(0.075) H7B2(0.075) H7B3(0.075)
 Fixed X: H1A(0.0409) H1B(0.0901) H2A(0.2483) H2B(0.2) H3A(0.4606) H3B(0.4327)
 H4A(0.684) H4B(0.7136) H5A(0.8724) H5B(0.724) H6A(0.8361) H6B(0.9843)
 H7A1(0.4307) H7A2(0.372) H7A3(0.5428) H7B1(0.4938) H7B2(0.5176) H7B3(0.3728)
 Fixed Y: H1A(0.3565) H1B(0.5228) H2A(0.585) H2B(0.4214) H3A(0.338) H3B(0.481)
 H4A(0.5724) H4B(0.4275) H5A(0.6589) H5B(0.7497) H6A(0.7763) H6B(0.678)
 H7A1(0.7462) H7A2(0.622) H7A3(0.6846) H7B1(0.6418) H7B2(0.7683) H7B3(0.654)
 Fixed Z: H1A(0.2933) H1B(0.351) H2A(0.2414) H2B(0.1801) H3A(0.2405)
 H3B(0.159) H4A(0.2259) H4B(0.306) H5A(0.3587) H5B(0.3711) H6A(0.5498)
 H6B(0.5448) H7A1(0.4283) H7A2(0.499) H7A3(0.5324) H7B1(0.546) H7B2(0.4631)
 H7B3(0.4374)
;
_olex2_submission_special_instructions 'No special instructions were received'

loop_
_space_group_symop_id
_space_group_symop_operation_xyz
1 'x, y, z'
2 '-x+1/2, y+1/2, -z+1/2'
3 '-x, -y, -z'
4 'x-1/2, -y-1/2, z-1/2'

loop_
_atom_site_label
_atom_site_type_symbol
_atom_site_fract_x
_atom_site_fract_y
_atom_site_fract_z
_atom_site_U_iso_or_equiv
_atom_site_adp_type
_atom_site_occupancy
_atom_site_symmetry_multiplicity
_atom_site_calc_flag
_atom_site_refinement_flags
_atom_site_disorder_assembly
_atom_site_disorder_group
O1 O 0.26149(16) 0.39431(16) 0.33162(12) 0.0756(5) Uani 1 1 d . . .
O2 O 0.52616(19) 0.54899(16) 0.30092(10) 0.0727(5) Uani 1 1 d . . .
O3 O 0.79167(16) 0.57382(16) 0.47091(15) 0.0788(5) Uani 1 1 d . . .
N1A N 0.3605(7) 0.9418(11) 0.5925(7) 0.0872(19) Uani 0.53 1 d P A 1
N1B N 0.2840(10) 0.9220(13) 0.5631(8) 0.118(3) Uani 0.47 1 d P B 2
C1 C 0.1173(3) 0.4088(3) 0.3491(3) 0.1002(10) Uani 1 1 d . . .
H1A H 0.0409 0.3565 0.2933 0.120 Uiso 1 1 calc R . .
H1B H 0.0901 0.5228 0.3510 0.120 Uiso 1 1 calc R . .
C2 C 0.2728(4) 0.4702(3) 0.23944(18) 0.0995(10) Uani 1 1 d . . .
H2A H 0.2483 0.5850 0.2414 0.119 Uiso 1 1 calc R . .
H2B H 0.2000 0.4214 0.1801 0.119 Uiso 1 1 calc R . .
C3 C 0.4287(4) 0.4508(3) 0.22889(16) 0.0954(9) Uani 1 1 d . . .
H3A H 0.4606 0.3380 0.2405 0.115 Uiso 1 1 calc R . .
H3B H 0.4327 0.4810 0.1590 0.115 Uiso 1 1 calc R . .
C4 C 0.6775(4) 0.5390(3) 0.2946(2) 0.0975(10) Uani 1 1 d . . .
H4A H 0.6840 0.5724 0.2259 0.117 Uiso 1 1 calc R . .
H4B H 0.7136 0.4275 0.3060 0.117 Uiso 1 1 calc R . .
C5 C 0.7726(3) 0.6439(3) 0.3729(2) 0.0962(9) Uani 1 1 d . . .
H5A H 0.8724 0.6589 0.3587 0.115 Uiso 1 1 calc R . .
H5B H 0.7240 0.7497 0.3711 0.115 Uiso 1 1 calc R . .
C6 C 0.8800(2) 0.6680(3) 0.5522(3) 0.1017(10) Uani 1 1 d . . .
H6A H 0.8361 0.7763 0.5498 0.122 Uiso 1 1 calc R . .
H6B H 0.9843 0.6780 0.5448 0.122 Uiso 1 1 calc R . .
C7A C 0.4381(17) 0.7139(15) 0.4988(10) 0.067(4) Uani 0.53 1 d P A 1
H7A1 H 0.4307 0.7462 0.4283 0.100 Uiso 0.53 1 calc PR A 1
H7A2 H 0.3720 0.6220 0.4990 0.100 Uiso 0.53 1 calc PR A 1
H7A3 H 0.5428 0.6846 0.5324 0.100 Uiso 0.53 1 calc PR A 1
C7B C 0.4425(15) 0.7146(11) 0.4914(10) 0.050(3) Uani 0.47 1 d P B 2
H7B1 H 0.4938 0.6418 0.5460 0.075 Uiso 0.47 1 calc PR B 2
H7B2 H 0.5176 0.7683 0.4631 0.075 Uiso 0.47 1 calc PR B 2
H7B3 H 0.3728 0.6540 0.4374 0.075 Uiso 0.47 1 calc PR B 2
C8A C 0.3951(13) 0.836(2) 0.5497(13) 0.052(2) Uani 0.53 1 d P A 1
C8B C 0.3546(15) 0.838(3) 0.5344(13) 0.060(3) Uani 0.47 1 d P B 2

loop_
_atom_site_aniso_label
_atom_site_aniso_U_11
_atom_site_aniso_U_22
_atom_site_aniso_U_33
_atom_site_aniso_U_23
_atom_site_aniso_U_13
_atom_site_aniso_U_12
O1 0.0725(9) 0.0542(7) 0.0840(10) -0.0077(7) -0.0087(7) 0.0104(6)
O2 0.1172(12) 0.0543(7) 0.0569(8) -0.0035(6) 0.0413(8) 0.0132(7)
O3 0.0667(9) 0.0503(7) 0.1296(14) -0.0037(8) 0.0438(9) -0.0010(6)
N1A 0.102(4) 0.072(3) 0.100(5) -0.022(3) 0.049(4) 0.013(3)
N1B 0.173(9) 0.101(6) 0.105(6) 0.017(5) 0.080(7) 0.066(7)
C1 0.0596(13) 0.0682(14) 0.149(3) -0.0212(16) -0.0165(14) 0.0082(11)
C2 0.148(3) 0.0572(12) 0.0598(13) -0.0092(10) -0.0325(14) 0.0128(14)
C3 0.180(3) 0.0599(12) 0.0437(10) -0.0069(9) 0.0243(14) 0.0182(15)
C4 0.154(2) 0.0693(14) 0.1065(19) 0.0136(13) 0.1010(19) 0.0275(15)
C5 0.1045(18) 0.0586(12) 0.162(3) 0.0129(15) 0.1008(19) 0.0081(12)
C6 0.0516(11) 0.0619(13) 0.192(3) -0.0257(17) 0.0325(15) -0.0074(10)
C7A 0.080(7) 0.067(7) 0.062(5) 0.010(4) 0.033(5) 0.015(5)
C7B 0.059(6) 0.032(4) 0.055(5) -0.002(3) 0.008(4) 0.018(4)
C8A 0.053(4) 0.049(3) 0.055(5) 0.007(3) 0.018(3) 0.010(3)
C8B 0.084(9) 0.057(4) 0.043(4) 0.010(3) 0.025(6) 0.030(7)

loop_
_atom_type_symbol
_atom_type_description
_atom_type_scat_dispersion_real
_atom_type_scat_dispersion_imag
_atom_type_scat_source
C C 0.0033 0.0016 'International Tables Vol C Tables 4.2.6.8 and 6.1.1.4'
H H 0.0000 0.0000 'International Tables Vol C Tables 4.2.6.8 and 6.1.1.4'
N N 0.0061 0.0033 'International Tables Vol C Tables 4.2.6.8 and 6.1.1.4'
O O 0.0106 0.0060 'International Tables Vol C Tables 4.2.6.8 and 6.1.1.4'

loop_
_geom_angle_atom_site_label_1
_geom_angle_atom_site_label_2
_geom_angle_atom_site_label_3
_geom_angle
_geom_angle_site_symmetry_1
_geom_angle_site_symmetry_3
C1 O1 C2 113.2(2) . .
C3 O2 C4 112.29(19) . .
C5 O3 C6 113.7(2) . .
O1 C1 H1A 110.0 . .
O1 C1 H1B 110.0 . .
O1 C1 C6 108.62(19) . 3_666
H1A C1 H1B 108.3 . .
C6 C1 H1A 110.0 3_666 .
C6 C1 H1B 110.0 3_666 .
O1 C2 H2A 109.9 . .
O1 C2 H2B 109.9 . .
O1 C2 C3 109.05(18) . .
H2A C2 H2B 108.3 . .
C3 C2 H2A 109.9 . .
C3 C2 H2B 109.9 . .
O2 C3 C2 108.87(18) . .
O2 C3 H3A 109.9 . .
O2 C3 H3B 109.9 . .
C2 C3 H3A 109.9 . .
C2 C3 H3B 109.9 . .
H3A C3 H3B 108.3 . .
O2 C4 H4A 109.9 . .
O2 C4 H4B 109.9 . .
O2 C4 C5 109.03(16) . .
H4A C4 H4B 108.3 . .
C5 C4 H4A 109.9 . .
C5 C4 H4B 109.9 . .
O3 C5 C4 109.42(18) . .
O3 C5 H5A 109.8 . .
O3 C5 H5B 109.8 . .
C4 C5 H5A 109.8 . .
C4 C5 H5B 109.8 . .
H5A C5 H5B 108.2 . .
O3 C6 C1 109.4(2) . 3_666
O3 C6 H6A 109.8 . .
O3 C6 H6B 109.8 . .
C1 C6 H6A 109.8 3_666 .
C1 C6 H6B 109.8 3_666 .
H6A C6 H6B 108.3 . .
H7B1 C7B H7B2 109.5 . .
H7B1 C7B H7B3 109.5 . .
H7B2 C7B H7B3 109.5 . .
C8B C7B H7B1 109.5 . .
C8B C7B H7B2 109.5 . .
C8B C7B H7B3 109.5 . .
N1A C8A C7A 178.8(17) . .
N1B C8B C7B 175.8(18) . .

loop_
_geom_bond_atom_site_label_1
_geom_bond_atom_site_label_2
_geom_bond_distance
_geom_bond_site_symmetry_2
O1 C1 1.406(3) .
O1 C2 1.430(3) .
O2 C3 1.405(3) .
O2 C4 1.414(3) .
O3 C5 1.422(3) .
O3 C6 1.424(3) .
N1A C8A 1.15(2) .
N1B C8B 1.09(2) .
C1 H1A 0.9900 .
C1 H1B 0.9900 .
C1 C6 1.480(4) 3_666
C2 H2A 0.9900 .
C2 H2B 0.9900 .
C2 C3 1.481(4) .
C3 H3A 0.9900 .
C3 H3B 0.9900 .
C4 H4A 0.9900 .
C4 H4B 0.9900 .
C4 C5 1.476(4) .
C5 H5A 0.9900 .
C5 H5B 0.9900 .
C6 C1 1.480(4) 3_666
C6 H6A 0.9900 .
C6 H6B 0.9900 .
C7A H7A1 0.9800 .
C7A H7A2 0.9800 .
C7A H7A3 0.9800 .
C7A C8A 1.35(2) .
C7B H7B1 0.9800 .
C7B H7B2 0.9800 .
C7B H7B3 0.9800 .
C7B C8B 1.52(2) .

loop_
_geom_torsion_atom_site_label_1
_geom_torsion_atom_site_label_2
_geom_torsion_atom_site_label_3
_geom_torsion_atom_site_label_4
_geom_torsion
_geom_torsion_site_symmetry_4
O1 C2 C3 O2 -72.0(2) .
O2 C4 C5 O3 73.3(2) .
C1 O1 C2 C3 179.00(18) .
C2 O1 C1 C6 -177.81(18) 3_666
C3 O2 C4 C5 -179.53(19) .
C4 O2 C3 C2 -179.12(18) .
C5 O3 C6 C1 175.47(18) 3_666
C6 O3 C5 C4 -178.94(17) .
